data_7126410
loop_
_publ_author_name
'Wang, Ya'
'Zhou, Yao'
'Song, Qiuling'

_publ_section_title
;
 [3+1+1] type cyclization of ClCF<sub>2</sub>COONa for the assembly of
 imidazoles and tetrazoles via in situ generated isocyanides.
;
_journal_issue 45
_journal_name_full 'Chemical communications (Cambridge, England)'
_journal_page_first 6106
_journal_page_last 6109
_journal_paper_doi 10.1039/d0cc01919d
_journal_volume 56
_journal_year 2020
_chemical_formula_moiety 'C13 H14 N2 O2'
_chemical_formula_sum 'C13 H14 N2 O2'
_chemical_formula_weight 230.26
_space_group_crystal_system monoclinic
_space_group_IT_number 15
_space_group_name_Hall '-I 2ya'
_space_group_name_H-M_alt 'I 1 2/a 1'
_atom_sites_solution_hydrogens geom
_atom_sites_solution_primary direct
_audit_creation_date 2019-05-21
_audit_creation_method
;
Olex2 1.2
(compiled 2015.01.26 svn.r3150 for OlexSys, GUI svn.r1)
;
_audit_update_record
;
2019-05-21 deposited with the CCDC.	2020-04-20 downloaded from the CCDC.
;
_cell_angle_alpha 90
_cell_angle_beta 102.85(2)
_cell_angle_gamma 90
_cell_formula_units_Z 8
_cell_length_a 16.722(4)
_cell_length_b 7.3514(16)
_cell_length_c 20.934(4)
_cell_measurement_reflns_used 1388
_cell_measurement_temperature 293(2)
_cell_measurement_theta_max 26.8300
_cell_measurement_theta_min 3.9950
_cell_volume 2509.0(10)
_computing_cell_refinement 'CrysAlisPro 1.171.38.41 (Rigaku OD, 2015)'
_computing_data_collection 'CrysAlisPro 1.171.38.41 (Rigaku OD, 2015)'
_computing_data_reduction 'CrysAlisPro 1.171.38.41 (Rigaku OD, 2015)'
_computing_molecular_graphics 'Olex2 (Dolomanov et al., 2009)'
_computing_publication_material 'Olex2 (Dolomanov et al., 2009)'
_computing_structure_refinement 'ShelXL (Sheldrick, 2008)'
_computing_structure_solution 'ShelXT (Sheldrick, 2015)'
_diffrn_ambient_temperature 293(2)
_diffrn_detector 'CCD plate'
_diffrn_detector_area_resol_mean 16.1213
_diffrn_detector_type Eos
_diffrn_measured_fraction_theta_full 0.996
_diffrn_measured_fraction_theta_max 0.996
_diffrn_measurement_details
;
List of Runs (angles in degrees, time in seconds):

  # Type    Start    End  Width  t~exp~   \w     \q     \k     \f   Frames
#--------------------------------------------------------------------------
  1  \w    -32.00  51.00   1.00    7.50    --  -16.28  38.00  60.00   83
  2  \w    -14.00  31.00   1.00    7.50    --   15.49 -99.00 -30.00   45
  3  \w    -22.00  21.00   1.00    7.50    --  -16.28 -99.00  60.00   43
  4  \w    -23.00  23.00   1.00    7.50    --  -16.28 -99.00-150.00   46
;
_diffrn_measurement_device 'four-circle diffractometer'
_diffrn_measurement_device_type 'Xcalibur, Eos, Gemini'
_diffrn_measurement_method '\w scans'
_diffrn_orient_matrix_type 'CrysAlisPro convention (1999,Acta A55,543-557)'
_diffrn_orient_matrix_UB_11 -0.0418124000
_diffrn_orient_matrix_UB_12 -0.0185763000
_diffrn_orient_matrix_UB_13 -0.0141698000
_diffrn_orient_matrix_UB_21 -0.0120342000
_diffrn_orient_matrix_UB_22 0.0638675000
_diffrn_orient_matrix_UB_23 0.0215082000
_diffrn_orient_matrix_UB_31 0.0000101000
_diffrn_orient_matrix_UB_32 0.0701657000
_diffrn_orient_matrix_UB_33 -0.0231996000
_diffrn_radiation_monochromator graphite
_diffrn_radiation_probe x-ray
_diffrn_radiation_type MoK\a
_diffrn_radiation_wavelength 0.71073
_diffrn_reflns_av_R_equivalents 0.0170
_diffrn_reflns_av_unetI/netI 0.0285
_diffrn_reflns_Laue_measured_fraction_full 0.996
_diffrn_reflns_Laue_measured_fraction_max 0.996
_diffrn_reflns_limit_h_max 14
_diffrn_reflns_limit_h_min -19
_diffrn_reflns_limit_k_max 8
_diffrn_reflns_limit_k_min -8
_diffrn_reflns_limit_l_max 24
_diffrn_reflns_limit_l_min -24
_diffrn_reflns_number 4649
_diffrn_reflns_point_group_measured_fraction_full 0.996
_diffrn_reflns_point_group_measured_fraction_max 0.996
_diffrn_reflns_theta_full 24.999
_diffrn_reflns_theta_max 24.999
_diffrn_reflns_theta_min 3.481
_diffrn_source 'fine-focus sealed X-ray tube'
_diffrn_source_type 'Enhance (Mo) X-ray Source'
_exptl_absorpt_coefficient_mu 0.084
_exptl_absorpt_correction_T_max 1.00000
_exptl_absorpt_correction_T_min 0.49630
_exptl_absorpt_correction_type multi-scan
_exptl_absorpt_process_details
;
CrysAlisPro 1.171.38.41 (Rigaku Oxford Diffraction, 2015)
Empirical absorption correction using spherical harmonics,
 implemented in SCALE3 ABSPACK scaling algorithm.
;
_exptl_crystal_density_diffrn 1.219
_exptl_crystal_description block
_exptl_crystal_F_000 976
_refine_diff_density_max 0.177
_refine_diff_density_min -0.175
_refine_diff_density_rms 0.034
_refine_ls_extinction_method none
_refine_ls_goodness_of_fit_ref 1.004
_refine_ls_hydrogen_treatment constr
_refine_ls_matrix_type full
_refine_ls_number_parameters 156
_refine_ls_number_reflns 2199
_refine_ls_number_restraints 0
_refine_ls_restrained_S_all 1.004
_refine_ls_R_factor_all 0.0698
_refine_ls_R_factor_gt 0.0487
_refine_ls_shift/su_max 0.000
_refine_ls_shift/su_mean 0.000
_refine_ls_structure_factor_coef Fsqd
_refine_ls_weighting_details 'w=1/[\s^2^(Fo^2^)+(0.1000P)^2^] where P=(Fo^2^+2Fc^2^)/3'
_refine_ls_weighting_scheme calc
_refine_ls_wR_factor_gt 0.1396
_refine_ls_wR_factor_ref 0.1543
_reflns_Friedel_coverage 0.000
_reflns_number_gt 1614
_reflns_number_total 2199
_reflns_threshold_expression 'I > 2\s(I)'
_cod_data_source_file d0cc01919d2.cif
_cod_data_source_block exp_6811
_cod_depositor_comments 'Adding full bibliography for 7126410--7126412.cif.'
_cod_original_cell_volume 2509.1(10)
_cod_database_code 7126410
_shelx_space_group_comment
;
The symmetry employed for this shelxl refinement is uniquely defined
by the following loop, which should always be used as a source of
symmetry information in preference to the above space-group names.
They are only intended as comments.
;
_reflns_odcompleteness_completeness 99.42
_reflns_odcompleteness_iscentric 1
_reflns_odcompleteness_theta 26.32
_olex2_refinement_description
;
1. Fixed Uiso
 At 1.2 times of:
  All C(H) groups, All C(H,H) groups
 At 1.5 times of:
  All C(H,H,H) groups
2.a Secondary CH2 refined with riding coordinates:
 C00F(H00C,H00F)
2.b Aromatic/amide H refined with riding coordinates:
 C008(H008), C009(H009), C00A(H00A), C00B(H00B), C00D(H00D), C00E(H00E)
2.c Idealised Me refined as rotating group:
 C00G(H00G,H00H,H00I), C00H(H00J,H00K,H00L)
;
_shelx_shelxl_version_number 2014/7
_olex2_submission_special_instructions 'No special instructions were received'
_oxdiff_exptl_absorpt_empirical_details
;
Empirical correction (ABSPACK) includes:
- Absorption correction using spherical harmonics
- Frame scaling
;
_oxdiff_exptl_absorpt_empirical_full_max 1.796
_oxdiff_exptl_absorpt_empirical_full_min 0.391

loop_
_space_group_symop_operation_xyz
'x, y, z'
'-x+1/2, y, -z'
'x+1/2, y+1/2, z+1/2'
'-x+1, y+1/2, -z+1/2'
'-x, -y, -z'
'x-1/2, -y, z'
'-x+1/2, -y+1/2, -z+1/2'
'x, -y+1/2, z+1/2'

loop_
_atom_site_label
_atom_site_type_symbol
_atom_site_fract_x
_atom_site_fract_y
_atom_site_fract_z
_atom_site_U_iso_or_equiv
_atom_site_adp_type
_atom_site_occupancy
_atom_site_site_symmetry_order
_atom_site_calc_flag
_atom_site_refinement_flags_posn
_atom_site_refinement_flags_adp
_atom_site_refinement_flags_occupancy
_atom_site_disorder_assembly
_atom_site_disorder_group
O001 O 0.59961(8) -0.20071(16) 0.35785(6) 0.0562(4) Uani 1 1 d . . . . .
N002 N 0.46063(8) 0.31798(18) 0.36373(6) 0.0462(4) Uani 1 1 d . . . . .
O003 O 0.57671(10) -0.15375(19) 0.45728(7) 0.0812(5) Uani 1 1 d . . . . .
N004 N 0.52157(10) 0.1158(2) 0.31118(7) 0.0618(5) Uani 1 1 d . . . . .
C005 C 0.41684(10) 0.4785(2) 0.37510(8) 0.0458(4) Uani 1 1 d . . . . .
C006 C 0.52848(10) 0.0618(2) 0.37449(7) 0.0457(4) Uani 1 1 d . . . . .
C007 C 0.56994(10) -0.1061(2) 0.40166(8) 0.0505(5) Uani 1 1 d . . . . .
C008 C 0.49184(10) 0.1834(2) 0.40719(8) 0.0505(5) Uani 1 1 d . . . . .
H008 H 0.4885 0.1767 0.4509 0.061 Uiso 1 1 calc R . . . .
C009 C 0.48064(13) 0.2693(3) 0.30679(8) 0.0641(6) Uani 1 1 d . . . . .
H009 H 0.4668 0.3377 0.2686 0.077 Uiso 1 1 calc R . . . .
C00A C 0.39701(13) 0.6104(3) 0.32745(10) 0.0651(6) Uani 1 1 d . . . . .
H00A H 0.4117 0.5956 0.2874 0.078 Uiso 1 1 calc R . . . .
C00B C 0.39444(12) 0.5035(3) 0.43391(9) 0.0638(6) Uani 1 1 d . . . . .
H00B H 0.4073 0.4158 0.4666 0.077 Uiso 1 1 calc R . . . .
C00C C 0.33222(12) 0.7930(3) 0.39693(11) 0.0629(6) Uani 1 1 d . . . . .
C00D C 0.35263(12) 0.6596(3) 0.44420(10) 0.0701(6) Uani 1 1 d . . . . .
H00D H 0.3378 0.6750 0.4841 0.084 Uiso 1 1 calc R . . . .
C00E C 0.35533(13) 0.7643(3) 0.33919(11) 0.0705(6) Uani 1 1 d . . . . .
H00E H 0.3425 0.8520 0.3065 0.085 Uiso 1 1 calc R . . . .
C00F C 0.64311(13) -0.3674(3) 0.38120(11) 0.0725(6) Uani 1 1 d . . . . .
H00C H 0.6068 -0.4512 0.3967 0.087 Uiso 1 1 calc R . . . .
H00F H 0.6893 -0.3411 0.4171 0.087 Uiso 1 1 calc R . . . .
C00G C 0.28522(16) 0.9618(3) 0.40768(14) 0.0906(8) Uani 1 1 d . . . . .
H00G H 0.2364 0.9273 0.4215 0.136 Uiso 1 1 calc GR . . . .
H00H H 0.2706 1.0293 0.3675 0.136 Uiso 1 1 calc GR . . . .
H00I H 0.3189 1.0360 0.4408 0.136 Uiso 1 1 calc GR . . . .
C00H C 0.67209(16) -0.4486(4) 0.32567(13) 0.1076(10) Uani 1 1 d . . . . .
H00J H 0.6258 -0.4772 0.2909 0.161 Uiso 1 1 calc GR . . . .
H00K H 0.7023 -0.5578 0.3400 0.161 Uiso 1 1 calc GR . . . .
H00L H 0.7069 -0.3636 0.3101 0.161 Uiso 1 1 calc GR . . . .

loop_
_atom_site_aniso_label
_atom_site_aniso_U_11
_atom_site_aniso_U_22
_atom_site_aniso_U_33
_atom_site_aniso_U_23
_atom_site_aniso_U_13
_atom_site_aniso_U_12
O001 0.0643(8) 0.0572(8) 0.0487(8) -0.0030(6) 0.0157(6) 0.0090(6)
N002 0.0537(8) 0.0506(8) 0.0360(8) 0.0013(6) 0.0139(6) -0.0003(7)
O003 0.1181(13) 0.0844(10) 0.0479(9) 0.0184(7) 0.0326(8) 0.0321(9)
N004 0.0939(12) 0.0594(9) 0.0362(8) 0.0016(7) 0.0233(8) 0.0115(9)
C005 0.0465(9) 0.0494(9) 0.0422(9) 0.0016(8) 0.0116(7) -0.0033(8)
C006 0.0543(10) 0.0516(9) 0.0329(9) -0.0023(7) 0.0133(7) -0.0030(8)
C007 0.0552(10) 0.0572(11) 0.0418(10) -0.0025(8) 0.0165(8) -0.0002(9)
C008 0.0618(11) 0.0578(10) 0.0356(9) 0.0053(8) 0.0185(8) 0.0025(9)
C009 0.0985(15) 0.0630(11) 0.0337(10) 0.0031(9) 0.0207(9) 0.0130(11)
C00A 0.0801(13) 0.0644(12) 0.0600(12) 0.0155(10) 0.0352(10) 0.0069(11)
C00B 0.0819(14) 0.0684(12) 0.0419(11) 0.0016(9) 0.0157(9) 0.0171(11)
C00C 0.0600(11) 0.0585(12) 0.0722(14) -0.0018(10) 0.0188(10) 0.0013(10)
C00D 0.0812(14) 0.0776(14) 0.0539(12) -0.0053(11) 0.0197(10) 0.0195(12)
C00E 0.0789(14) 0.0608(12) 0.0780(15) 0.0232(11) 0.0307(11) 0.0087(11)
C00F 0.0747(14) 0.0631(12) 0.0749(15) -0.0018(11) 0.0064(11) 0.0128(11)
C00G 0.0946(17) 0.0722(15) 0.108(2) -0.0024(14) 0.0281(14) 0.0227(13)
C00H 0.112(2) 0.1109(19) 0.0921(19) -0.0255(16) 0.0066(16) 0.0531(17)

loop_
_atom_type_symbol
_atom_type_description
_atom_type_scat_dispersion_real
_atom_type_scat_dispersion_imag
_atom_type_scat_source
C C 0.0033 0.0016 'International Tables Vol C Tables 4.2.6.8 and 6.1.1.4'
H H 0.0000 0.0000 'International Tables Vol C Tables 4.2.6.8 and 6.1.1.4'
N N 0.0061 0.0033 'International Tables Vol C Tables 4.2.6.8 and 6.1.1.4'
O O 0.0106 0.0060 'International Tables Vol C Tables 4.2.6.8 and 6.1.1.4'

loop_
_geom_angle_atom_site_label_1
_geom_angle_atom_site_label_2
_geom_angle_atom_site_label_3
_geom_angle
_geom_angle_site_symmetry_1
_geom_angle_site_symmetry_3
_geom_angle_publ_flag
C007 O001 C00F 116.36(14) . . ?
C008 N002 C005 128.15(13) . . ?
C009 N002 C005 126.66(15) . . ?
C009 N002 C008 105.19(14) . . ?
C009 N004 C006 104.39(14) . . ?
C00A C005 N002 120.51(15) . . ?
C00B C005 N002 120.52(15) . . ?
C00B C005 C00A 118.96(17) . . ?
N004 C006 C007 123.53(14) . . ?
C008 C006 N004 110.46(15) . . ?
C008 C006 C007 126.01(15) . . ?
O001 C007 C006 112.88(14) . . ?
O003 C007 O001 123.22(17) . . ?
O003 C007 C006 123.90(16) . . ?
N002 C008 H008 126.6 . . ?
C006 C008 N002 106.87(14) . . ?
C006 C008 H008 126.6 . . ?
N002 C009 H009 123.5 . . ?
N004 C009 N002 113.08(16) . . ?
N004 C009 H009 123.5 . . ?
C005 C00A H00A 120.1 . . ?
C005 C00A C00E 119.88(17) . . ?
C00E C00A H00A 120.1 . . ?
C005 C00B H00B 120.1 . . ?
C005 C00B C00D 119.78(18) . . ?
C00D C00B H00B 120.1 . . ?
C00D C00C C00G 122.0(2) . . ?
C00E C00C C00D 116.81(18) . . ?
C00E C00C C00G 121.2(2) . . ?
C00B C00D H00D 119.0 . . ?
C00C C00D C00B 122.00(18) . . ?
C00C C00D H00D 119.0 . . ?
C00A C00E H00E 118.7 . . ?
C00C C00E C00A 122.57(19) . . ?
C00C C00E H00E 118.7 . . ?
O001 C00F H00C 110.2 . . ?
O001 C00F H00F 110.2 . . ?
O001 C00F C00H 107.62(18) . . ?
H00C C00F H00F 108.5 . . ?
C00H C00F H00C 110.2 . . ?
C00H C00F H00F 110.2 . . ?
C00C C00G H00G 109.5 . . ?
C00C C00G H00H 109.5 . . ?
C00C C00G H00I 109.5 . . ?
H00G C00G H00H 109.5 . . ?
H00G C00G H00I 109.5 . . ?
H00H C00G H00I 109.5 . . ?
C00F C00H H00J 109.5 . . ?
C00F C00H H00K 109.5 . . ?
C00F C00H H00L 109.5 . . ?
H00J C00H H00K 109.5 . . ?
H00J C00H H00L 109.5 . . ?
H00K C00H H00L 109.5 . . ?

loop_
_geom_bond_atom_site_label_1
_geom_bond_atom_site_label_2
_geom_bond_distance
_geom_bond_site_symmetry_2
_geom_bond_publ_flag
O001 C007 1.332(2) . ?
O001 C00F 1.453(2) . ?
N002 C005 1.436(2) . ?
N002 C008 1.367(2) . ?
N002 C009 1.356(2) . ?
O003 C007 1.197(2) . ?
N004 C006 1.363(2) . ?
N004 C009 1.312(2) . ?
C005 C00A 1.378(2) . ?
C005 C00B 1.377(2) . ?
C006 C007 1.467(2) . ?
C006 C008 1.353(2) . ?
C008 H008 0.9300 . ?
C009 H009 0.9300 . ?
C00A H00A 0.9300 . ?
C00A C00E 1.380(3) . ?
C00B H00B 0.9300 . ?
C00B C00D 1.385(3) . ?
C00C C00D 1.381(3) . ?
C00C C00E 1.365(3) . ?
C00C C00G 1.512(3) . ?
C00D H00D 0.9300 . ?
C00E H00E 0.9300 . ?
C00F H00C 0.9700 . ?
C00F H00F 0.9700 . ?
C00F C00H 1.481(3) . ?
C00G H00G 0.9600 . ?
C00G H00H 0.9600 . ?
C00G H00I 0.9600 . ?
C00H H00J 0.9600 . ?
C00H H00K 0.9600 . ?
C00H H00L 0.9600 . ?
